data_1550030
loop_
_publ_author_name
'Peveler, William J.'
'Packman, Hollie'
'Alexander, Shirin'
'Chauhan, Raamanand R.'
'Hayes, Lilian M.'
'Macdonald, Thomas J.'
'Cockcroft, Jeremy K.'
'Rogers, Sarah'
'Aarts, Dirk G. A. L.'
'Carmalt, Claire J.'
'Parkin, Ivan P.'
'Bear, Joseph C.'

_publ_section_title
;
 A new family of urea-based low molecular-weight organogelators for
 environmental remediation: the influence of structure.
;
_journal_issue 43
_journal_name_full 'Soft matter'
_journal_page_first 8821
_journal_page_last 8827
_journal_paper_doi 10.1039/c8sm01682h
_journal_volume 14
_journal_year 2018
_chemical_formula_moiety 'C14 H22 N2 O'
_chemical_formula_sum 'C14 H22 N2 O'
_chemical_formula_weight 234.33
_space_group_crystal_system monoclinic
_space_group_IT_number 14
_space_group_name_Hall '-P 2ybc'
_space_group_name_H-M_alt 'P 1 21/c 1'
_symmetry_space_group_name_Hall '-P 2ybc'
_symmetry_space_group_name_H-M 'P 1 21/c 1'
_atom_sites_solution_hydrogens mixed
_atom_sites_solution_primary dual
_audit_creation_date 2018-03-05
_audit_creation_method
;
Olex2 1.2
(compiled 2017.08.10 svn.r3458 for OlexSys, GUI svn.r5381)
;
_audit_update_record
;
2018-05-29 deposited with the CCDC.
2018-10-11 downloaded from the CCDC.
;
_cell_angle_alpha 90
_cell_angle_beta 93.3110(10)
_cell_angle_gamma 90
_cell_formula_units_Z 12
_cell_length_a 12.9354(2)
_cell_length_b 11.9200(2)
_cell_length_c 27.3126(4)
_cell_measurement_reflns_used 12558
_cell_measurement_temperature 150
_cell_measurement_theta_max 73.3470
_cell_measurement_theta_min 3.9880
_cell_volume 4204.30(11)
_computing_cell_refinement 'CrysAlisPro 1.171.38.43 (Rigaku OD, 2015)'
_computing_data_collection 'CrysAlisPro 1.171.38.43 (Rigaku OD, 2015)'
_computing_data_reduction 'CrysAlisPro 1.171.38.43 (Rigaku OD, 2015)'
_computing_molecular_graphics 'Olex2 (Dolomanov et al., 2009)'
_computing_publication_material 'Olex2 (Dolomanov et al., 2009)'
_computing_structure_refinement 'ShelXL (Sheldrick, 2015)'
_computing_structure_solution 'ShelXT (Sheldrick, 2015)'
_diffrn_ambient_environment N~2~
_diffrn_ambient_temperature 150
_diffrn_detector 'CCD plate'
_diffrn_detector_area_resol_mean 5.2031
_diffrn_detector_type Atlas
_diffrn_measured_fraction_theta_full 1.000
_diffrn_measured_fraction_theta_max 0.987
_diffrn_measurement_details
;
List of Runs (angles in degrees, time in seconds):

  # Type    Start    End  Width  t~exp~   \w     \q     \k     \f   Frames
#--------------------------------------------------------------------------
  1  \w    -66.00  32.00   1.00    4.58    --  -42.62  38.00-180.00   98
  2  \w   -110.00 -22.00   1.00    4.58    --  -42.62 -57.00-120.00   88
  3  \w    -71.00  31.00   1.00    4.58    --  -42.62  57.00  30.00  102
  4  \w     53.00  97.00   1.00    4.58    --   42.62-130.00 179.00   44
  5  \w     85.00 174.00   1.00   44.08    --  106.36  45.00 -60.00   89
  6  \w     34.00 132.00   1.00   44.08    --  106.36 -77.00-150.00   98
  7  \w     37.00  71.00   1.00   44.08    --  106.36-125.00  90.00   34
  8  \w     81.00 162.00   1.00   44.08    --  106.36  45.00  30.00   81
  9  \w     76.00 169.00   1.00   44.08    --  106.36  77.00 -30.00   93
 10  \w     44.00 120.00   1.00   44.08    --  106.36-125.00-150.00   76
 11  \w     35.00 111.00   1.00   44.08    --  106.36 -45.00  30.00   76
 12  \w     59.00 111.00   1.00   44.08    --  106.36-125.00 -30.00   52
 13  \w     54.00 124.00   1.00   44.08    --  106.36 -77.00 -30.00   70
 14  \w     95.00 123.00   1.00   44.08    --  106.36 125.00-150.00   28
 15  \w     95.00 120.00   1.00   44.08    --  106.36-125.00  90.00   25
 16  \w    130.00 155.00   1.00   44.08    --  106.36  45.00 -90.00   25
 17  \w    150.00 175.00   1.00   44.08    --  106.36 125.00-120.00   25
 18  \w     81.00 119.00   1.00   44.08    --  106.36  45.00 -90.00   38
;
_diffrn_measurement_device 'four-circle diffractometer'
_diffrn_measurement_device_type 'SuperNova, Dual, Cu at zero, Atlas'
_diffrn_measurement_method '\w and \f scans'
_diffrn_orient_matrix_type 'CrysAlisPro convention (1999,Acta A55,543-557)'
_diffrn_orient_matrix_UB_11 0.0118363000
_diffrn_orient_matrix_UB_12 0.0731888000
_diffrn_orient_matrix_UB_13 -0.0458376000
_diffrn_orient_matrix_UB_21 -0.0203478000
_diffrn_orient_matrix_UB_22 -0.1035139000
_diffrn_orient_matrix_UB_23 -0.0329540000
_diffrn_orient_matrix_UB_31 -0.1169083000
_diffrn_orient_matrix_UB_32 0.0253726000
_diffrn_orient_matrix_UB_33 -0.0022499000
_diffrn_radiation_monochromator mirror
_diffrn_radiation_probe x-ray
_diffrn_radiation_type CuK\a
_diffrn_radiation_wavelength 1.54184
_diffrn_reflns_av_R_equivalents 0.0309
_diffrn_reflns_av_unetI/netI 0.0261
_diffrn_reflns_Laue_measured_fraction_full 1.000
_diffrn_reflns_Laue_measured_fraction_max 0.987
_diffrn_reflns_limit_h_max 10
_diffrn_reflns_limit_h_min -16
_diffrn_reflns_limit_k_max 13
_diffrn_reflns_limit_k_min -14
_diffrn_reflns_limit_l_max 33
_diffrn_reflns_limit_l_min -33
_diffrn_reflns_number 29459
_diffrn_reflns_point_group_measured_fraction_full 1.000
_diffrn_reflns_point_group_measured_fraction_max 0.987
_diffrn_reflns_theta_full 67.684
_diffrn_reflns_theta_max 73.619
_diffrn_reflns_theta_min 3.422
_diffrn_source 'micro-focus sealed X-ray tube'
_diffrn_source_type 'SuperNova (Cu) X-ray Source'
_exptl_absorpt_coefficient_mu 0.549
_exptl_absorpt_correction_T_max 0.982
_exptl_absorpt_correction_T_min 0.871
_exptl_absorpt_correction_type gaussian
_exptl_absorpt_process_details
;
CrysAlisPro 1.171.38.43 (Rigaku Oxford Diffraction, 2015)
Numerical absorption correction based on gaussian integration over
            a multifaceted crystal model
Empirical absorption correction using spherical harmonics,
 implemented in SCALE3 ABSPACK scaling algorithm.
;
_exptl_crystal_colour 'clear colourless'
_exptl_crystal_colour_lustre clear
_exptl_crystal_colour_primary colourless
_exptl_crystal_density_diffrn 1.111
_exptl_crystal_description needle
_exptl_crystal_F_000 1536
_exptl_crystal_size_max 0.481
_exptl_crystal_size_mid 0.048
_exptl_crystal_size_min 0.04
_refine_diff_density_max 0.341
_refine_diff_density_min -0.277
_refine_diff_density_rms 0.038
_refine_ls_extinction_method none
_refine_ls_goodness_of_fit_ref 1.027
_refine_ls_hydrogen_treatment mixed
_refine_ls_matrix_type full
_refine_ls_number_parameters 487
_refine_ls_number_reflns 8377
_refine_ls_number_restraints 0
_refine_ls_restrained_S_all 1.027
_refine_ls_R_factor_all 0.0524
_refine_ls_R_factor_gt 0.0427
_refine_ls_shift/su_max 0.001
_refine_ls_shift/su_mean 0.000
_refine_ls_structure_factor_coef Fsqd
_refine_ls_weighting_details 'w=1/[\s^2^(Fo^2^)+(0.0556P)^2^+1.1562P] where P=(Fo^2^+2Fc^2^)/3'
_refine_ls_weighting_scheme calc
_refine_ls_wR_factor_gt 0.1074
_refine_ls_wR_factor_ref 0.1152
_reflns_Friedel_coverage 0.000
_reflns_number_gt 7048
_reflns_number_total 8377
_reflns_threshold_expression 'I > 2\s(I)'
_cod_data_source_file c8sm01682h2.cif
_cod_data_source_block xstr0776
_cod_depositor_comments 'Adding full bibliography for 1550029--1550031.cif.'
_cod_database_code 1550030
_shelx_shelxl_version_number 2014/7
_chemical_oxdiff_formula 'C14 H22 N2 O'
_chemical_oxdiff_usercomment 'Molecule 6'
_shelx_space_group_comment
;
The symmetry employed for this shelxl refinement is uniquely defined
by the following loop, which should always be used as a source of
symmetry information in preference to the above space-group names.
They are only intended as comments.
;
_reflns_odcompleteness_completeness 99.97
_reflns_odcompleteness_iscentric 1
_reflns_odcompleteness_theta 66.49
_olex2_refinement_description
;
1. Fixed Uiso
 At 1.2 times of:
  All C(H) groups
 At 1.5 times of:
  All C(H,H,H) groups
2.a Ternary CH refined with riding coordinates:
 C9A(H9A), C12A(H12A), C9B(H9B), C12B(H12B), C9C(H9C), C12C(H12C)
2.b Aromatic/amide H refined with riding coordinates:
 C1A(H1A), C2A(H2A), C4A(H4A), C5A(H5A), C1B(H1B), C2B(H2B), C4B(H4B),
 C5B(H5B), C1C(H1C), C2C(H2C), C4C(H4C), C5C(H5C)
2.c Idealised Me refined as rotating group:
 C7A(H7AA,H7AB,H7AC), C10A(H10A,H10B,H10C), C11A(H11A,H11B,H11C), C13A(H13A,
 H13B,H13C), C14A(H14A,H14B,H14C), C7B(H7BA,H7BB,H7BC), C10B(H10D,H10E,H10F),
 C11B(H11D,H11E,H11F), C13B(H13D,H13E,H13F), C14B(H14D,H14E,H14F), C7C(H7CA,
 H7CB,H7CC), C10C(H10G,H10H,H10I), C11C(H11G,H11H,H11I), C13C(H13G,H13H,H13I),
 C14C(H14G,H14H,H14I)
;
_olex2_date_sample_data_collection 2017-08-03
_olex2_submission_special_instructions 'No special instructions were received'
_oxdiff_exptl_absorpt_empirical_details
;
Empirical correction (ABSPACK) includes:
- Absorption correction using spherical harmonics
- Frame scaling
;
_oxdiff_exptl_absorpt_empirical_full_max 1.499
_oxdiff_exptl_absorpt_empirical_full_min 0.715

loop_
_space_group_symop_operation_xyz
'x, y, z'
'-x, y+1/2, -z+1/2'
'-x, -y, -z'
'x, -y-1/2, z-1/2'

loop_
_atom_site_label
_atom_site_type_symbol
_atom_site_fract_x
_atom_site_fract_y
_atom_site_fract_z
_atom_site_U_iso_or_equiv
_atom_site_adp_type
_atom_site_occupancy
_atom_site_site_symmetry_order
_atom_site_calc_flag
_atom_site_refinement_flags_posn
_atom_site_disorder_assembly
_atom_site_disorder_group
O1A O 0.11431(7) 0.22370(8) 0.29895(3) 0.0301(2) Uani 1 1 d . A 1
N1A N -0.01075(8) 0.14726(9) 0.34413(4) 0.0263(2) Uani 1 1 d . A 1
N2A N -0.05220(9) 0.27134(11) 0.27942(5) 0.0362(3) Uani 1 1 d . A 1
C1A C 0.20130(10) -0.05099(11) 0.38308(5) 0.0332(3) Uani 1 1 d . A 1
H1A H 0.2626 -0.0816 0.3709 0.040 Uiso 1 1 calc R A 1
C2A C 0.14426(10) 0.02567(11) 0.35433(5) 0.0308(3) Uani 1 1 d . A 1
H2A H 0.1666 0.0465 0.3231 0.037 Uiso 1 1 calc R A 1
C3A C 0.05412(9) 0.07205(10) 0.37145(5) 0.0255(2) Uani 1 1 d . A 1
C4A C 0.02327(11) 0.03809(13) 0.41714(5) 0.0351(3) Uani 1 1 d . A 1
H4A H -0.0382 0.0681 0.4294 0.042 Uiso 1 1 calc R A 1
C5A C 0.08143(12) -0.03911(13) 0.44495(6) 0.0410(3) Uani 1 1 d . A 1
H5A H 0.0585 -0.0615 0.4759 0.049 Uiso 1 1 calc R A 1
C6A C 0.17214(11) -0.08443(12) 0.42878(5) 0.0350(3) Uani 1 1 d . A 1
C7A C 0.23594(14) -0.16705(14) 0.45950(7) 0.0490(4) Uani 1 1 d . A 1
H7AA H 0.2035 -0.2413 0.4571 0.074 Uiso 1 1 calc GR A 1
H7AB H 0.2400 -0.1424 0.4938 0.074 Uiso 1 1 calc GR A 1
H7AC H 0.3059 -0.1711 0.4476 0.074 Uiso 1 1 calc GR A 1
C8A C 0.02153(9) 0.21528(10) 0.30701(5) 0.0261(2) Uani 1 1 d . A 1
C9A C -0.02082(11) 0.33957(12) 0.23752(5) 0.0336(3) Uani 1 1 d . A 1
H9A H -0.0863 0.3715 0.2220 0.040 Uiso 1 1 calc R A 1
C10A C 0.04603(14) 0.43985(14) 0.25313(6) 0.0488(4) Uani 1 1 d . A 1
H10A H 0.0132 0.4810 0.2791 0.073 Uiso 1 1 calc GR A 1
H10B H 0.0534 0.4895 0.2249 0.073 Uiso 1 1 calc GR A 1
H10C H 0.1145 0.4137 0.2654 0.073 Uiso 1 1 calc GR A 1
C11A C 0.02761(13) 0.27143(15) 0.19779(6) 0.0453(4) Uani 1 1 d . A 1
H11A H 0.0966 0.2459 0.2097 0.068 Uiso 1 1 calc GR A 1
H11B H 0.0336 0.3182 0.1686 0.068 Uiso 1 1 calc GR A 1
H11C H -0.0161 0.2063 0.1895 0.068 Uiso 1 1 calc GR A 1
C12A C -0.16497(12) 0.26204(18) 0.28498(7) 0.0566(5) Uani 1 1 d . A 1
H12A H -0.1749 0.2155 0.3148 0.068 Uiso 1 1 calc R A 1
C13A C -0.21230(15) 0.3767(2) 0.29364(7) 0.0717(7) Uani 1 1 d . A 1
H13A H -0.1725 0.4148 0.3204 0.108 Uiso 1 1 calc GR A 1
H13B H -0.2842 0.3675 0.3025 0.108 Uiso 1 1 calc GR A 1
H13C H -0.2106 0.4217 0.2637 0.108 Uiso 1 1 calc GR A 1
C14A C -0.21918(13) 0.20137(18) 0.24121(10) 0.0709(7) Uani 1 1 d . A 1
H14A H -0.2148 0.2473 0.2116 0.106 Uiso 1 1 calc GR A 1
H14B H -0.2921 0.1890 0.2476 0.106 Uiso 1 1 calc GR A 1
H14C H -0.1854 0.1290 0.2364 0.106 Uiso 1 1 calc GR A 1
O1B O 0.45267(6) 0.38282(8) 0.37522(3) 0.02833(19) Uani 1 1 d . B 2
N1B N 0.31663(8) 0.33507(10) 0.32206(4) 0.0300(2) Uani 1 1 d . B 2
N2B N 0.28917(8) 0.41280(10) 0.39853(4) 0.0296(2) Uani 1 1 d . B 2
C1B C 0.51769(10) 0.32455(13) 0.23006(5) 0.0334(3) Uani 1 1 d . B 2
H1B H 0.5803 0.3612 0.2230 0.040 Uiso 1 1 calc R B 2
C2B C 0.46619(10) 0.35851(12) 0.27073(5) 0.0313(3) Uani 1 1 d . B 2
H2B H 0.4932 0.4179 0.2908 0.038 Uiso 1 1 calc R B 2
C3B C 0.37481(9) 0.30504(11) 0.28190(5) 0.0273(3) Uani 1 1 d . B 2
C4B C 0.33610(10) 0.21957(11) 0.25116(5) 0.0297(3) Uani 1 1 d . B 2
H4B H 0.2731 0.1833 0.2580 0.036 Uiso 1 1 calc R B 2
C5B C 0.38872(10) 0.18725(12) 0.21078(5) 0.0328(3) Uani 1 1 d . B 2
H5B H 0.3614 0.1286 0.1904 0.039 Uiso 1 1 calc R B 2
C6B C 0.48081(10) 0.23887(13) 0.19946(5) 0.0340(3) Uani 1 1 d . B 2
C7B C 0.53710(13) 0.20299(16) 0.15509(6) 0.0476(4) Uani 1 1 d . B 2
H7BA H 0.6004 0.2476 0.1531 0.071 Uiso 1 1 calc GR B 2
H7BB H 0.4922 0.2147 0.1254 0.071 Uiso 1 1 calc GR B 2
H7BC H 0.5552 0.1233 0.1580 0.071 Uiso 1 1 calc GR B 2
C8B C 0.35791(9) 0.37746(10) 0.36606(4) 0.0252(2) Uani 1 1 d . B 2
C9B C 0.32580(10) 0.43797(11) 0.44977(5) 0.0290(3) Uani 1 1 d . B 2
H9B H 0.2624 0.4549 0.4677 0.035 Uiso 1 1 calc R B 2
C10B C 0.37605(12) 0.33641(13) 0.47537(5) 0.0374(3) Uani 1 1 d . B 2
H10D H 0.3305 0.2711 0.4706 0.056 Uiso 1 1 calc GR B 2
H10E H 0.3872 0.3520 0.5105 0.056 Uiso 1 1 calc GR B 2
H10F H 0.4427 0.3208 0.4614 0.056 Uiso 1 1 calc GR B 2
C11B C 0.39304(11) 0.54248(12) 0.45439(5) 0.0345(3) Uani 1 1 d . B 2
H11D H 0.4605 0.5271 0.4412 0.052 Uiso 1 1 calc GR B 2
H11E H 0.4030 0.5636 0.4890 0.052 Uiso 1 1 calc GR B 2
H11F H 0.3590 0.6040 0.4359 0.052 Uiso 1 1 calc GR B 2
C12B C 0.17682(10) 0.42424(14) 0.38684(5) 0.0362(3) Uani 1 1 d . B 2
H12B H 0.1638 0.4063 0.3512 0.043 Uiso 1 1 calc R B 2
C13B C 0.11597(12) 0.34055(15) 0.41550(7) 0.0483(4) Uani 1 1 d . B 2
H13D H 0.1429 0.2649 0.4104 0.073 Uiso 1 1 calc GR B 2
H13E H 0.0428 0.3435 0.4041 0.073 Uiso 1 1 calc GR B 2
H13F H 0.1229 0.3592 0.4505 0.073 Uiso 1 1 calc GR B 2
C14B C 0.14088(12) 0.54425(15) 0.39447(6) 0.0459(4) Uani 1 1 d . B 2
H14D H 0.1496 0.5634 0.4294 0.069 Uiso 1 1 calc GR B 2
H14E H 0.0677 0.5511 0.3835 0.069 Uiso 1 1 calc GR B 2
H14F H 0.1822 0.5955 0.3755 0.069 Uiso 1 1 calc GR B 2
O1C O 0.79550(7) 0.16277(8) 0.40111(4) 0.0331(2) Uani 1 1 d . C 3
N1C N 0.66438(8) 0.28967(9) 0.40538(4) 0.0289(2) Uani 1 1 d . C 3
N2C N 0.63059(8) 0.09866(9) 0.39265(5) 0.0317(2) Uani 1 1 d . C 3
C1C C 0.87976(9) 0.47980(11) 0.44844(5) 0.0300(3) Uani 1 1 d . C 3
H1C H 0.9462 0.4757 0.4650 0.036 Uiso 1 1 calc R C 3
C2C C 0.82464(10) 0.38137(11) 0.43980(5) 0.0290(3) Uani 1 1 d . C 3
H2C H 0.8535 0.3116 0.4504 0.035 Uiso 1 1 calc R C 3
C3C C 0.72679(9) 0.38496(10) 0.41558(4) 0.0248(2) Uani 1 1 d . C 3
C4C C 0.68622(9) 0.48939(11) 0.40157(5) 0.0277(3) Uani 1 1 d . C 3
H4C H 0.6189 0.4938 0.3858 0.033 Uiso 1 1 calc R C 3
C5C C 0.74292(10) 0.58666(11) 0.41036(5) 0.0301(3) Uani 1 1 d . C 3
H5C H 0.7139 0.6567 0.4002 0.036 Uiso 1 1 calc R C 3
C6C C 0.84169(10) 0.58420(11) 0.43380(5) 0.0287(3) Uani 1 1 d . C 3
C7C C 0.90447(11) 0.68978(12) 0.44270(6) 0.0392(3) Uani 1 1 d . C 3
H7CA H 0.8700 0.7381 0.4658 0.059 Uiso 1 1 calc GR C 3
H7CB H 0.9104 0.7297 0.4116 0.059 Uiso 1 1 calc GR C 3
H7CC H 0.9737 0.6701 0.4565 0.059 Uiso 1 1 calc GR C 3
C8C C 0.70144(9) 0.18204(11) 0.39963(5) 0.0269(3) Uani 1 1 d . C 3
C9C C 0.66686(11) -0.01854(12) 0.38816(7) 0.0428(4) Uani 1 1 d . C 3
H9C H 0.6029 -0.0651 0.3830 0.051 Uiso 1 1 calc R C 3
C10C C 0.72889(15) -0.03849(17) 0.34377(9) 0.0660(6) Uani 1 1 d . C 3
H10G H 0.6933 -0.0041 0.3149 0.099 Uiso 1 1 calc GR C 3
H10H H 0.7359 -0.1194 0.3384 0.099 Uiso 1 1 calc GR C 3
H10I H 0.7978 -0.0050 0.3493 0.099 Uiso 1 1 calc GR C 3
C11C C 0.72108(14) -0.06098(14) 0.43618(9) 0.0612(5) Uani 1 1 d . C 3
H11G H 0.7895 -0.0259 0.4408 0.092 Uiso 1 1 calc GR C 3
H11H H 0.7290 -0.1426 0.4346 0.092 Uiso 1 1 calc GR C 3
H11I H 0.6793 -0.0415 0.4638 0.092 Uiso 1 1 calc GR C 3
C12C C 0.51744(10) 0.11371(12) 0.39338(6) 0.0373(3) Uani 1 1 d . C 3
H12C H 0.5042 0.1960 0.3962 0.045 Uiso 1 1 calc R C 3
C13C C 0.46300(14) 0.07468(17) 0.34612(8) 0.0566(5) Uani 1 1 d . C 3
H13G H 0.4942 0.1110 0.3184 0.085 Uiso 1 1 calc GR C 3
H13H H 0.3895 0.0946 0.3460 0.085 Uiso 1 1 calc GR C 3
H13I H 0.4699 -0.0069 0.3433 0.085 Uiso 1 1 calc GR C 3
C14C C 0.47346(14) 0.05806(17) 0.43739(7) 0.0542(4) Uani 1 1 d . C 3
H14G H 0.4857 -0.0230 0.4360 0.081 Uiso 1 1 calc GR C 3
H14H H 0.3988 0.0725 0.4371 0.081 Uiso 1 1 calc GR C 3
H14I H 0.5074 0.0886 0.4675 0.081 Uiso 1 1 calc GR C 3
H15B H 0.2533(14) 0.3090(15) 0.3216(6) 0.035(4) Uiso 1 1 d . . .
H15C H 0.5986(14) 0.3042(15) 0.3957(6) 0.037(4) Uiso 1 1 d . . .
H15A H -0.0714(13) 0.1588(14) 0.3543(6) 0.030(4) Uiso 1 1 d . . .

loop_
_atom_site_aniso_label
_atom_site_aniso_U_11
_atom_site_aniso_U_22
_atom_site_aniso_U_33
_atom_site_aniso_U_23
_atom_site_aniso_U_13
_atom_site_aniso_U_12
O1A 0.0230(4) 0.0349(5) 0.0324(5) 0.0034(4) 0.0006(3) -0.0028(3)
N1A 0.0201(5) 0.0309(5) 0.0279(5) 0.0017(4) 0.0005(4) 0.0008(4)
N2A 0.0257(5) 0.0471(7) 0.0357(6) 0.0141(5) 0.0020(5) 0.0057(5)
C1A 0.0277(6) 0.0302(6) 0.0419(7) -0.0007(5) 0.0029(5) 0.0039(5)
C2A 0.0292(6) 0.0323(6) 0.0310(6) 0.0001(5) 0.0033(5) 0.0017(5)
C3A 0.0223(5) 0.0259(6) 0.0280(6) -0.0013(5) -0.0021(4) -0.0018(4)
C4A 0.0319(7) 0.0407(7) 0.0332(7) 0.0054(6) 0.0066(5) 0.0083(6)
C5A 0.0447(8) 0.0442(8) 0.0347(7) 0.0112(6) 0.0077(6) 0.0088(6)
C6A 0.0358(7) 0.0291(6) 0.0395(7) 0.0029(5) -0.0025(6) 0.0044(5)
C7A 0.0519(9) 0.0429(9) 0.0517(10) 0.0112(7) -0.0010(7) 0.0145(7)
C8A 0.0258(6) 0.0272(6) 0.0250(6) -0.0009(5) -0.0007(5) -0.0008(5)
C9A 0.0343(7) 0.0377(7) 0.0286(6) 0.0073(5) -0.0011(5) 0.0017(5)
C10A 0.0644(10) 0.0371(8) 0.0435(9) 0.0085(7) -0.0103(8) -0.0061(7)
C11A 0.0472(9) 0.0574(10) 0.0313(7) -0.0006(7) 0.0022(6) 0.0026(7)
C12A 0.0286(7) 0.0853(13) 0.0561(10) 0.0373(10) 0.0055(7) 0.0145(8)
C13A 0.0486(10) 0.125(2) 0.0412(9) -0.0109(11) 0.0015(8) 0.0383(12)
C14A 0.0301(8) 0.0565(11) 0.124(2) 0.0113(12) -0.0151(10) 0.0020(7)
O1B 0.0201(4) 0.0360(5) 0.0285(4) -0.0041(4) -0.0017(3) 0.0023(3)
N1B 0.0198(5) 0.0426(6) 0.0277(5) -0.0100(5) 0.0020(4) -0.0027(4)
N2B 0.0206(5) 0.0428(6) 0.0252(5) -0.0078(4) -0.0007(4) 0.0036(4)
C1B 0.0245(6) 0.0449(8) 0.0312(7) 0.0012(6) 0.0034(5) 0.0006(5)
C2B 0.0269(6) 0.0373(7) 0.0296(6) -0.0051(5) 0.0013(5) -0.0014(5)
C3B 0.0224(6) 0.0347(6) 0.0248(6) -0.0030(5) 0.0004(5) 0.0040(5)
C4B 0.0251(6) 0.0368(7) 0.0269(6) -0.0033(5) -0.0002(5) -0.0006(5)
C5B 0.0334(7) 0.0378(7) 0.0270(6) -0.0072(5) -0.0012(5) 0.0020(5)
C6B 0.0309(6) 0.0437(8) 0.0275(6) -0.0027(6) 0.0028(5) 0.0066(6)
C7B 0.0428(8) 0.0639(10) 0.0373(8) -0.0110(7) 0.0119(7) 0.0027(7)
C8B 0.0232(6) 0.0281(6) 0.0244(6) -0.0016(5) 0.0004(4) 0.0018(4)
C9B 0.0269(6) 0.0371(7) 0.0229(6) -0.0053(5) 0.0000(5) 0.0018(5)
C10B 0.0425(8) 0.0404(8) 0.0291(7) 0.0001(6) -0.0002(6) 0.0024(6)
C11B 0.0338(7) 0.0375(7) 0.0318(7) -0.0072(5) -0.0021(5) -0.0004(5)
C12B 0.0216(6) 0.0555(9) 0.0312(7) -0.0143(6) -0.0022(5) 0.0062(6)
C13B 0.0294(7) 0.0525(9) 0.0637(11) -0.0231(8) 0.0078(7) -0.0079(6)
C14B 0.0344(7) 0.0582(10) 0.0449(9) 0.0011(7) 0.0004(6) 0.0162(7)
O1C 0.0226(4) 0.0303(5) 0.0467(6) -0.0032(4) 0.0038(4) 0.0034(3)
N1C 0.0204(5) 0.0255(5) 0.0405(6) 0.0007(4) 0.0002(4) 0.0017(4)
N2C 0.0242(5) 0.0235(5) 0.0473(7) -0.0003(5) 0.0011(5) 0.0018(4)
C1C 0.0234(6) 0.0348(7) 0.0314(6) -0.0028(5) -0.0020(5) 0.0009(5)
C2C 0.0270(6) 0.0285(6) 0.0313(6) 0.0029(5) -0.0017(5) 0.0028(5)
C3C 0.0224(5) 0.0264(6) 0.0258(6) -0.0004(5) 0.0041(4) 0.0005(4)
C4C 0.0240(6) 0.0285(6) 0.0304(6) -0.0021(5) -0.0009(5) 0.0038(5)
C5C 0.0311(6) 0.0251(6) 0.0338(7) -0.0013(5) -0.0001(5) 0.0042(5)
C6C 0.0270(6) 0.0296(6) 0.0299(6) -0.0054(5) 0.0036(5) -0.0005(5)
C7C 0.0351(7) 0.0324(7) 0.0497(9) -0.0071(6) -0.0001(6) -0.0029(6)
C8C 0.0250(6) 0.0262(6) 0.0297(6) 0.0004(5) 0.0024(5) 0.0022(5)
C9C 0.0313(7) 0.0243(6) 0.0728(11) -0.0074(7) 0.0037(7) 0.0011(5)
C10C 0.0481(10) 0.0540(10) 0.0980(16) -0.0382(11) 0.0220(10) -0.0082(8)
C11C 0.0484(9) 0.0328(8) 0.1005(16) 0.0152(9) -0.0105(10) 0.0063(7)
C12C 0.0248(6) 0.0273(6) 0.0596(9) 0.0003(6) 0.0013(6) -0.0003(5)
C13C 0.0417(9) 0.0629(11) 0.0633(11) 0.0142(9) -0.0150(8) -0.0061(8)
C14C 0.0421(8) 0.0597(11) 0.0624(11) -0.0051(9) 0.0150(8) -0.0065(8)

loop_
_atom_type_symbol
_atom_type_description
_atom_type_scat_dispersion_real
_atom_type_scat_dispersion_imag
_atom_type_scat_source
C C 0.0181 0.0091 'International Tables Vol C Tables 4.2.6.8 and 6.1.1.4'
H H 0.0000 0.0000 'International Tables Vol C Tables 4.2.6.8 and 6.1.1.4'
N N 0.0311 0.0180 'International Tables Vol C Tables 4.2.6.8 and 6.1.1.4'
O O 0.0492 0.0322 'International Tables Vol C Tables 4.2.6.8 and 6.1.1.4'

loop_
_exptl_crystal_face_index_h
_exptl_crystal_face_index_k
_exptl_crystal_face_index_l
_exptl_crystal_face_perp_dist
-8 0 2 0.2118
8 0 -2 0.2636
0 -4 -15 0.0250
0 -6 11 0.0216
0 6 -11 0.0216
0 1 18 0.0131
0 6 12 0.0148

loop_
_geom_angle_atom_site_label_1
_geom_angle_atom_site_label_2
_geom_angle_atom_site_label_3
_geom_angle
C3A N1A H15A 117.2(11)
C8A N1A C3A 124.41(10)
C8A N1A H15A 117.7(11)
C8A N2A C9A 119.01(11)
C8A N2A C12A 124.87(12)
C12A N2A C9A 115.88(11)
C2A C1A H1A 118.8
C6A C1A H1A 118.8
C6A C1A C2A 122.41(12)
C1A C2A H2A 120.1
C1A C2A C3A 119.89(13)
C3A C2A H2A 120.1
C2A C3A N1A 123.87(12)
C4A C3A N1A 117.79(11)
C4A C3A C2A 118.27(12)
C3A C4A H4A 119.7
C5A C4A C3A 120.62(13)
C5A C4A H4A 119.7
C4A C5A H5A 119.1
C6A C5A C4A 121.75(14)
C6A C5A H5A 119.1
C1A C6A C5A 117.06(13)
C1A C6A C7A 121.41(13)
C5A C6A C7A 121.53(14)
C6A C7A H7AA 109.5
C6A C7A H7AB 109.5
C6A C7A H7AC 109.5
H7AA C7A H7AB 109.5
H7AA C7A H7AC 109.5
H7AB C7A H7AC 109.5
O1A C8A N1A 121.06(11)
O1A C8A N2A 121.28(12)
N2A C8A N1A 117.65(11)
N2A C9A H9A 105.9
N2A C9A C10A 113.08(12)
N2A C9A C11A 113.66(12)
C10A C9A H9A 105.9
C11A C9A H9A 105.9
C11A C9A C10A 111.65(13)
C9A C10A H10A 109.5
C9A C10A H10B 109.5
C9A C10A H10C 109.5
H10A C10A H10B 109.5
H10A C10A H10C 109.5
H10B C10A H10C 109.5
C9A C11A H11A 109.5
C9A C11A H11B 109.5
C9A C11A H11C 109.5
H11A C11A H11B 109.5
H11A C11A H11C 109.5
H11B C11A H11C 109.5
N2A C12A H12A 107.4
N2A C12A C13A 110.88(17)
N2A C12A C14A 111.41(16)
C13A C12A H12A 107.4
C13A C12A C14A 112.05(14)
C14A C12A H12A 107.4
C12A C13A H13A 109.5
C12A C13A H13B 109.5
C12A C13A H13C 109.5
H13A C13A H13B 109.5
H13A C13A H13C 109.5
H13B C13A H13C 109.5
C12A C14A H14A 109.5
C12A C14A H14B 109.5
C12A C14A H14C 109.5
H14A C14A H14B 109.5
H14A C14A H14C 109.5
H14B C14A H14C 109.5
C3B N1B H15B 116.1(11)
C8B N1B C3B 124.87(11)
C8B N1B H15B 117.1(11)
C8B N2B C9B 119.57(10)
C8B N2B C12B 124.11(11)
C12B N2B C9B 116.28(10)
C2B C1B H1B 118.9
C6B C1B H1B 118.9
C6B C1B C2B 122.20(13)
C1B C2B H2B 120.2
C1B C2B C3B 119.64(12)
C3B C2B H2B 120.2
C2B C3B N1B 123.47(12)
C2B C3B C4B 118.85(12)
C4B C3B N1B 117.65(11)
C3B C4B H4B 119.8
C5B C4B C3B 120.47(12)
C5B C4B H4B 119.8
C4B C5B H5B 119.3
C4B C5B C6B 121.39(13)
C6B C5B H5B 119.3
C1B C6B C5B 117.44(12)
C1B C6B C7B 121.80(13)
C5B C6B C7B 120.76(13)
C6B C7B H7BA 109.5
C6B C7B H7BB 109.5
C6B C7B H7BC 109.5
H7BA C7B H7BB 109.5
H7BA C7B H7BC 109.5
H7BB C7B H7BC 109.5
O1B C8B N1B 121.51(11)
O1B C8B N2B 121.99(11)
N2B C8B N1B 116.51(10)
N2B C9B H9B 106.0
N2B C9B C10B 112.15(11)
N2B C9B C11B 113.23(11)
C10B C9B H9B 106.0
C11B C9B H9B 106.0
C11B C9B C10B 112.70(11)
C9B C10B H10D 109.5
C9B C10B H10E 109.5
C9B C10B H10F 109.5
H10D C10B H10E 109.5
H10D C10B H10F 109.5
H10E C10B H10F 109.5
C9B C11B H11D 109.5
C9B C11B H11E 109.5
C9B C11B H11F 109.5
H11D C11B H11E 109.5
H11D C11B H11F 109.5
H11E C11B H11F 109.5
N2B C12B H12B 107.4
N2B C12B C13B 111.19(13)
N2B C12B C14B 111.21(12)
C13B C12B H12B 107.4
C13B C12B C14B 112.08(12)
C14B C12B H12B 107.4
C12B C13B H13D 109.5
C12B C13B H13E 109.5
C12B C13B H13F 109.5
H13D C13B H13E 109.5
H13D C13B H13F 109.5
H13E C13B H13F 109.5
C12B C14B H14D 109.5
C12B C14B H14E 109.5
C12B C14B H14F 109.5
H14D C14B H14E 109.5
H14D C14B H14F 109.5
H14E C14B H14F 109.5
C3C N1C H15C 115.2(11)
C8C N1C C3C 124.83(10)
C8C N1C H15C 118.5(11)
C8C N2C C9C 119.18(11)
C8C N2C C12C 124.81(11)
C12C N2C C9C 115.78(11)
C2C C1C H1C 118.7
C2C C1C C6C 122.63(11)
C6C C1C H1C 118.7
C1C C2C H2C 120.0
C1C C2C C3C 119.91(12)
C3C C2C H2C 120.0
C2C C3C N1C 124.18(11)
C2C C3C C4C 118.29(11)
C4C C3C N1C 117.51(11)
C3C C4C H4C 119.6
C5C C4C C3C 120.80(11)
C5C C4C H4C 119.6
C4C C5C H5C 119.2
C4C C5C C6C 121.55(12)
C6C C5C H5C 119.2
C1C C6C C5C 116.80(12)
C1C C6C C7C 121.48(12)
C5C C6C C7C 121.73(12)
C6C C7C H7CA 109.5
C6C C7C H7CB 109.5
C6C C7C H7CC 109.5
H7CA C7C H7CB 109.5
H7CA C7C H7CC 109.5
H7CB C7C H7CC 109.5
O1C C8C N1C 121.06(12)
O1C C8C N2C 121.56(11)
N2C C8C N1C 117.37(11)
N2C C9C H9C 105.8
N2C C9C C10C 113.60(15)
N2C C9C C11C 111.78(14)
C10C C9C H9C 105.8
C10C C9C C11C 113.31(16)
C11C C9C H9C 105.8
C9C C10C H10G 109.5
C9C C10C H10H 109.5
C9C C10C H10I 109.5
H10G C10C H10H 109.5
H10G C10C H10I 109.5
H10H C10C H10I 109.5
C9C C11C H11G 109.5
C9C C11C H11H 109.5
C9C C11C H11I 109.5
H11G C11C H11H 109.5
H11G C11C H11I 109.5
H11H C11C H11I 109.5
N2C C12C H12C 107.2
N2C C12C C13C 111.43(14)
N2C C12C C14C 112.11(13)
C13C C12C H12C 107.2
C13C C12C C14C 111.49(14)
C14C C12C H12C 107.2
C12C C13C H13G 109.5
C12C C13C H13H 109.5
C12C C13C H13I 109.5
H13G C13C H13H 109.5
H13G C13C H13I 109.5
H13H C13C H13I 109.5
C12C C14C H14G 109.5
C12C C14C H14H 109.5
C12C C14C H14I 109.5
H14G C14C H14H 109.5
H14G C14C H14I 109.5
H14H C14C H14I 109.5

loop_
_geom_bond_atom_site_label_1
_geom_bond_atom_site_label_2
_geom_bond_distance
O1A C8A 1.2368(16)
N1A C3A 1.4116(16)
N1A C8A 1.3813(17)
N1A H15A 0.859(17)
N2A C8A 1.3567(17)
N2A C9A 1.4797(18)
N2A C12A 1.4795(19)
C1A H1A 0.9500
C1A C2A 1.3888(19)
C1A C6A 1.383(2)
C2A H2A 0.9500
C2A C3A 1.3952(18)
C3A C4A 1.3920(19)
C4A H4A 0.9500
C4A C5A 1.387(2)
C5A H5A 0.9500
C5A C6A 1.387(2)
C6A C7A 1.508(2)
C7A H7AA 0.9800
C7A H7AB 0.9800
C7A H7AC 0.9800
C9A H9A 1.0000
C9A C10A 1.522(2)
C9A C11A 1.519(2)
C10A H10A 0.9800
C10A H10B 0.9800
C10A H10C 0.9800
C11A H11A 0.9800
C11A H11B 0.9800
C11A H11C 0.9800
C12A H12A 1.0000
C12A C13A 1.522(3)
C12A C14A 1.532(3)
C13A H13A 0.9800
C13A H13B 0.9800
C13A H13C 0.9800
C14A H14A 0.9800
C14A H14B 0.9800
C14A H14C 0.9800
O1B C8B 1.2384(15)
N1B C3B 1.4118(16)
N1B C8B 1.3824(16)
N1B H15B 0.876(18)
N2B C8B 1.3586(16)
N2B C9B 1.4821(16)
N2B C12B 1.4761(16)
C1B H1B 0.9500
C1B C2B 1.3881(19)
C1B C6B 1.387(2)
C2B H2B 0.9500
C2B C3B 1.3922(19)
C3B C4B 1.3946(18)
C4B H4B 0.9500
C4B C5B 1.3838(19)
C5B H5B 0.9500
C5B C6B 1.391(2)
C6B C7B 1.511(2)
C7B H7BA 0.9800
C7B H7BB 0.9800
C7B H7BC 0.9800
C9B H9B 1.0000
C9B C10B 1.5246(19)
C9B C11B 1.5204(19)
C10B H10D 0.9800
C10B H10E 0.9800
C10B H10F 0.9800
C11B H11D 0.9800
C11B H11E 0.9800
C11B H11F 0.9800
C12B H12B 1.0000
C12B C13B 1.516(2)
C12B C14B 1.522(2)
C13B H13D 0.9800
C13B H13E 0.9800
C13B H13F 0.9800
C14B H14D 0.9800
C14B H14E 0.9800
C14B H14F 0.9800
O1C C8C 1.2366(15)
N1C C3C 1.4119(16)
N1C C8C 1.3817(17)
N1C H15C 0.893(18)
N2C C8C 1.3580(17)
N2C C9C 1.4810(17)
N2C C12C 1.4758(17)
C1C H1C 0.9500
C1C C2C 1.3860(19)
C1C C6C 1.3887(19)
C2C H2C 0.9500
C2C C3C 1.3947(18)
C3C C4C 1.3958(18)
C4C H4C 0.9500
C4C C5C 1.3855(18)
C5C H5C 0.9500
C5C C6C 1.3959(19)
C6C C7C 1.5098(19)
C7C H7CA 0.9800
C7C H7CB 0.9800
C7C H7CC 0.9800
C9C H9C 1.0000
C9C C10C 1.511(3)
C9C C11C 1.537(3)
C10C H10G 0.9800
C10C H10H 0.9800
C10C H10I 0.9800
C11C H11G 0.9800
C11C H11H 0.9800
C11C H11I 0.9800
C12C H12C 1.0000
C12C C13C 1.508(2)
C12C C14C 1.512(2)
C13C H13G 0.9800
C13C H13H 0.9800
C13C H13I 0.9800
C14C H14G 0.9800
C14C H14H 0.9800
C14C H14I 0.9800

loop_
_geom_torsion_atom_site_label_1
_geom_torsion_atom_site_label_2
_geom_torsion_atom_site_label_3
_geom_torsion_atom_site_label_4
_geom_torsion
N1A C3A C4A C5A 177.42(13)
C1A C2A C3A N1A -177.57(12)
C1A C2A C3A C4A -0.9(2)
C2A C1A C6A C5A 0.9(2)
C2A C1A C6A C7A -179.44(14)
C2A C3A C4A C5A 0.6(2)
C3A N1A C8A O1A -8.37(19)
C3A N1A C8A N2A 170.86(12)
C3A C4A C5A C6A 0.5(2)
C4A C5A C6A C1A -1.3(2)
C4A C5A C6A C7A 179.07(15)
C6A C1A C2A C3A 0.2(2)
C8A N1A C3A C2A -24.76(19)
C8A N1A C3A C4A 158.59(13)
C8A N2A C9A C10A -65.89(18)
C8A N2A C9A C11A 62.75(17)
C8A N2A C12A C13A 123.97(16)
C8A N2A C12A C14A -110.51(17)
C9A N2A C8A O1A 2.8(2)
C9A N2A C8A N1A -176.40(12)
C9A N2A C12A C13A -61.71(19)
C9A N2A C12A C14A 63.8(2)
C12A N2A C8A O1A 176.99(15)
C12A N2A C8A N1A -2.2(2)
C12A N2A C9A C10A 119.43(17)
C12A N2A C9A C11A -111.93(17)
N1B C3B C4B C5B 179.12(12)
C1B C2B C3B N1B -179.07(13)
C1B C2B C3B C4B -1.2(2)
C2B C1B C6B C5B 0.3(2)
C2B C1B C6B C7B 179.61(14)
C2B C3B C4B C5B 1.2(2)
C3B N1B C8B O1B -6.8(2)
C3B N1B C8B N2B 173.19(12)
C3B C4B C5B C6B -0.4(2)
C4B C5B C6B C1B -0.4(2)
C4B C5B C6B C7B -179.70(14)
C6B C1B C2B C3B 0.5(2)
C8B N1B C3B C2B -31.7(2)
C8B N1B C3B C4B 150.48(13)
C8B N2B C9B C10B -59.36(16)
C8B N2B C9B C11B 69.54(15)
C8B N2B C12B C13B 113.61(15)
C8B N2B C12B C14B -120.73(14)
C9B N2B C8B O1B -12.10(19)
C9B N2B C8B N1B 167.94(12)
C9B N2B C12B C13B -63.95(16)
C9B N2B C12B C14B 61.71(17)
C12B N2B C8B O1B 170.42(13)
C12B N2B C8B N1B -9.5(2)
C12B N2B C9B C10B 118.32(13)
C12B N2B C9B C11B -112.78(13)
N1C C3C C4C C5C 179.99(12)
C1C C2C C3C N1C -179.53(12)
C1C C2C C3C C4C -1.35(19)
C2C C1C C6C C5C 1.2(2)
C2C C1C C6C C7C -178.62(13)
C2C C3C C4C C5C 1.68(19)
C3C N1C C8C O1C -3.2(2)
C3C N1C C8C N2C 176.40(12)
C3C C4C C5C C6C -0.6(2)
C4C C5C C6C C1C -0.8(2)
C4C C5C C6C C7C 178.96(13)
C6C C1C C2C C3C -0.1(2)
C8C N1C C3C C2C -26.7(2)
C8C N1C C3C C4C 155.13(12)
C8C N2C C9C C10C -63.84(19)
C8C N2C C9C C11C 65.92(18)
C8C N2C C12C C13C 122.93(15)
C8C N2C C12C C14C -111.31(16)
C9C N2C C8C O1C 1.8(2)
C9C N2C C8C N1C -177.74(13)
C9C N2C C12C C13C -62.56(18)
C9C N2C C12C C14C 63.20(18)
C12C N2C C8C O1C 176.15(13)
C12C N2C C8C N1C -3.4(2)
C12C N2C C9C C10C 121.32(15)
C12C N2C C9C C11C -108.92(15)

loop_
_exptl_oxdiff_crystal_face_indexfrac_h
_exptl_oxdiff_crystal_face_indexfrac_k
_exptl_oxdiff_crystal_face_indexfrac_l
_exptl_oxdiff_crystal_face_x
_exptl_oxdiff_crystal_face_y
_exptl_oxdiff_crystal_face_z
-8.3849 0.1998 1.9721 -0.1750 0.0849 0.9809
8.3849 -0.1939 -1.9792 0.1758 -0.0853 -0.9807
0.1437 -4.0565 -15.0855 0.3963 0.9141 -0.0858
-0.2988 -6.0246 11.1170 -0.9540 0.2634 -0.1429
0.2988 6.0246 -11.1170 0.9540 -0.2634 0.1429
-0.2925 0.5819 17.6745 -0.7710 -0.6367 0.0092
-0.0598 5.5320 12.3780 -0.1632 -0.9793 0.1195
